data_7030469
loop_
_publ_author_name
'Batcup, Rhys'
'Annibale, Vincent T.'
'Song, Datong'

_publ_section_title
;
 Heterodinuclear complexes of 4,5-diazafluorene derivatives displaying
 \h(5),\k(2)-[N,N] and \h(5),\k(1)-N coordination modes.
;
_journal_issue 23
_journal_name_full 'Dalton transactions (Cambridge, England : 2003)'
_journal_page_first 8951
_journal_page_last 8958
_journal_paper_doi 10.1039/c4dt01165a
_journal_volume 43
_journal_year 2014
_chemical_formula_sum 'C39 H42 Cl2 Co N2 Ru'
_chemical_formula_weight 769.64
_chemical_name_systematic
;
 ?
;
_space_group_crystal_system orthorhombic
_space_group_IT_number 29
_space_group_name_Hall 'P 2c -2ac'
_space_group_name_H-M_alt 'P c a 21'
_symmetry_space_group_name_Hall 'P 2c -2ac'
_symmetry_space_group_name_H-M 'P c a 21'
_atom_sites_solution_hydrogens geom
_audit_creation_method SHELXL-2013
_cell_angle_alpha 90
_cell_angle_beta 90
_cell_angle_gamma 90
_cell_formula_units_Z 8
_cell_length_a 18.1283(7)
_cell_length_b 17.5351(5)
_cell_length_c 23.7893(9)
_cell_measurement_reflns_used 38703
_cell_measurement_temperature 296(2)
_cell_measurement_theta_max 27.497
_cell_measurement_theta_min 1.161
_cell_volume 7562.2(5)
_computing_cell_refinement 'Bruker Apex 2 software package'
_computing_data_collection 'Bruker Apex 2 software package'
_computing_data_reduction 'Bruker Apex 2 software package'
_computing_molecular_graphics 'ORTEP-3 v2.02'
_computing_publication_material 'POV-ray v3.62'
_computing_structure_refinement 'SHELXL-2013 (Sheldrick, 2013)'
_computing_structure_solution 'SHELXL-2013 (Sheldrick, 2013)'
_diffrn_ambient_temperature 296(2)
_diffrn_measured_fraction_theta_full 0.997
_diffrn_measured_fraction_theta_max 0.997
_diffrn_measurement_device_type 'Bruker Kappa Apex II'
_diffrn_measurement_method 'Psi scans and Omega scans'
_diffrn_radiation_type MoK\a
_diffrn_radiation_wavelength 0.71073
_diffrn_reflns_av_R_equivalents 0.0549
_diffrn_reflns_av_unetI/netI 0.1002
_diffrn_reflns_Laue_measured_fraction_full 0.997
_diffrn_reflns_Laue_measured_fraction_max 0.997
_diffrn_reflns_limit_h_max 23
_diffrn_reflns_limit_h_min -22
_diffrn_reflns_limit_k_max 21
_diffrn_reflns_limit_k_min -22
_diffrn_reflns_limit_l_max 30
_diffrn_reflns_limit_l_min -30
_diffrn_reflns_number 38703
_diffrn_reflns_point_group_measured_fraction_full 0.998
_diffrn_reflns_point_group_measured_fraction_max 0.998
_diffrn_reflns_theta_full 25.242
_diffrn_reflns_theta_max 27.497
_diffrn_reflns_theta_min 1.161
_diffrn_source 'fine-focus sealed tube'
_exptl_absorpt_coefficient_mu 1.007
_exptl_absorpt_correction_T_max 0.7456
_exptl_absorpt_correction_T_min 0.6383
_exptl_absorpt_correction_type multi-scan
_exptl_absorpt_process_details 'Bruker Apex 2'
_exptl_crystal_colour Brown
_exptl_crystal_density_diffrn 1.352
_exptl_crystal_description Block
_exptl_crystal_F_000 3160
_exptl_crystal_size_max 0.300
_exptl_crystal_size_mid 0.125
_exptl_crystal_size_min 0.100
_refine_diff_density_max 0.602
_refine_diff_density_min -0.685
_refine_diff_density_rms 0.077
_refine_ls_abs_structure_details
;
 Refined as an inversion twin.
;
_refine_ls_abs_structure_Flack 0.44(3)
_refine_ls_extinction_method none
_refine_ls_goodness_of_fit_ref 0.985
_refine_ls_hydrogen_treatment constr
_refine_ls_matrix_type full
_refine_ls_number_parameters 834
_refine_ls_number_reflns 16893
_refine_ls_number_restraints 1
_refine_ls_restrained_S_all 0.985
_refine_ls_R_factor_all 0.1242
_refine_ls_R_factor_gt 0.0573
_refine_ls_shift/su_max 0.008
_refine_ls_shift/su_mean 0.000
_refine_ls_structure_factor_coef Fsqd
_refine_ls_weighting_details 'w=1/[\s^2^(Fo^2^)+(0.0536P)^2^] where P=(Fo^2^+2Fc^2^)/3'
_refine_ls_weighting_scheme calc
_refine_ls_wR_factor_gt 0.1026
_refine_ls_wR_factor_ref 0.1218
_reflns_Friedel_coverage 0.952
_reflns_Friedel_fraction_full 0.998
_reflns_Friedel_fraction_max 0.998
_reflns_number_gt 9808
_reflns_number_total 16893
_reflns_threshold_expression 'I > 2\s(I)'
_cod_data_source_file c4dt01165a1.cif
_cod_data_source_block 9
_cod_depositor_comments
;
The following automatic conversions were performed:

'_exptl_absorpt_correction_type' value 'Multi-Scan' changed to
'multi-scan' according to
/usr/data/users/saulius/crontab/automatic-downloads/rss-feeds/RSC/lib/dictionaries/cif_core.dic
dictionary named 'cif_core.dic' version 2.4.2 from 2011-04-26.

Automatic conversion script
Id: cif_fix_values 2281 2013-09-26 08:29:07Z andrius 

 Adding full bibliography for 7030464--7030470.cif.
;
_cod_database_code 7030469
_shelx_space_group_comment
;
The symmetry employed for this shelxl refinement is uniquely defined
by the following loop, which should always be used as a source of
symmetry information in preference to the above space-group names.
They are only intended as comments.
;
_shelx_estimated_absorpt_t_min 0.752
_shelx_estimated_absorpt_t_max 0.906
_shelxl_version_number 2013-4

loop_
_space_group_symop_operation_xyz
'x, y, z'
'-x, -y, z+1/2'
'x+1/2, -y, z'
'-x+1/2, y, z+1/2'

loop_
_atom_site_label
_atom_site_type_symbol
_atom_site_fract_x
_atom_site_fract_y
_atom_site_fract_z
_atom_site_U_iso_or_equiv
_atom_site_adp_type
_atom_site_occupancy
_atom_site_site_symmetry_order
_atom_site_calc_flag
_atom_site_refinement_flags_posn
_atom_site_refinement_flags_adp
Co1 Co -0.26289(6) -0.46468(6) -0.18876(5) 0.0447(3) Uani 1 1 d . .
Co2 Co -0.56050(6) -0.05502(6) -0.38686(5) 0.0450(3) Uani 1 1 d . .
Ru1 Ru -0.07925(4) -0.62178(4) -0.16462(4) 0.0558(2) Uani 1 1 d . .
Ru2 Ru -0.37456(4) 0.08625(4) -0.43147(3) 0.0492(2) Uani 1 1 d . .
Cl1 Cl -0.30973(18) -0.37375(17) -0.24181(14) 0.0888(9) Uani 1 1 d . .
Cl2 Cl -0.31954(14) -0.51332(15) -0.11451(12) 0.0670(7) Uani 1 1 d . .
Cl3 Cl -0.61385(17) -0.14265(15) -0.33403(13) 0.0765(8) Uani 1 1 d . .
Cl4 Cl -0.61992(15) 0.00214(15) -0.45697(12) 0.0683(7) Uani 1 1 d . .
N1 N -0.2212(4) -0.5546(4) -0.2399(3) 0.0447(18) Uani 1 1 d . .
N2 N -0.1535(3) -0.4475(3) -0.1638(3) 0.0395(16) Uani 1 1 d . .
N3 N -0.4529(3) -0.0864(4) -0.4118(3) 0.0390(17) Uani 1 1 d . .
N4 N -0.5117(4) 0.0368(4) -0.3439(3) 0.0457(18) Uani 1 1 d . .
C1 C -0.2433(6) -0.6019(5) -0.2800(4) 0.055(2) Uani 1 1 d . .
C2 C -0.1909(7) -0.6521(6) -0.3055(4) 0.068(3) Uani 1 1 d . .
H2 H -0.2083 -0.6883 -0.3308 0.081 Uiso 1 1 calc R U
C3 C -0.1186(7) -0.6500(6) -0.2951(5) 0.066(3) Uani 1 1 d . .
H3 H -0.0866 -0.6836 -0.3129 0.079 Uiso 1 1 calc R U
C4 C -0.0922(6) -0.5959(5) -0.2569(4) 0.053(3) Uani 1 1 d . .
C5 C -0.1476(5) -0.5541(5) -0.2285(4) 0.043(2) Uani 1 1 d . .
C6 C -0.1155(5) -0.5024(4) -0.1915(4) 0.046(2) Uani 1 1 d . .
C7 C -0.0369(5) -0.5097(5) -0.1952(4) 0.052(3) Uani 1 1 d . .
C8 C 0.0015(5) -0.4588(5) -0.1605(5) 0.061(3) Uani 1 1 d . .
H8 H 0.0527 -0.4608 -0.1587 0.074 Uiso 1 1 calc R U
C9 C -0.0360(5) -0.4065(5) -0.1294(5) 0.061(3) Uani 1 1 d . .
H9 H -0.0101 -0.3754 -0.1047 0.073 Uiso 1 1 calc R U
C10 C -0.1147(5) -0.3980(5) -0.1337(4) 0.048(2) Uani 1 1 d . .
C11 C -0.0219(5) -0.5693(5) -0.2343(5) 0.060(3) Uani 1 1 d . .
H11 H 0.0245 -0.5879 -0.2439 0.072 Uiso 1 1 calc R U
C12 C -0.3227(5) -0.5982(5) -0.2968(4) 0.050(2) Uani 1 1 d . .
C13 C -0.3437(7) -0.5532(6) -0.3408(4) 0.064(3) Uani 1 1 d . .
C14 C -0.4164(8) -0.5489(6) -0.3562(5) 0.078(3) Uani 1 1 d . .
H14 H -0.4293 -0.5191 -0.3870 0.094 Uiso 1 1 calc R U
C15 C -0.4718(7) -0.5878(6) -0.3273(5) 0.070(3) Uani 1 1 d . .
C16 C -0.4495(6) -0.6330(6) -0.2836(5) 0.062(3) Uani 1 1 d . .
H16 H -0.4850 -0.6614 -0.2647 0.075 Uiso 1 1 calc R U
C17 C -0.3770(6) -0.6386(5) -0.2660(4) 0.058(3) Uani 1 1 d . .
C18 C -0.2870(8) -0.5078(8) -0.3745(5) 0.101(4) Uani 1 1 d . .
H18A H -0.3111 -0.4822 -0.4051 0.152 Uiso 1 1 calc R U
H18B H -0.2501 -0.5418 -0.3890 0.152 Uiso 1 1 calc R U
H18C H -0.2640 -0.4707 -0.3505 0.152 Uiso 1 1 calc R U
C19 C -0.5514(7) -0.5829(8) -0.3436(7) 0.111(5) Uani 1 1 d . .
H19A H -0.5813 -0.5803 -0.3104 0.167 Uiso 1 1 calc R U
H19B H -0.5647 -0.6271 -0.3651 0.167 Uiso 1 1 calc R U
H19C H -0.5592 -0.5379 -0.3659 0.167 Uiso 1 1 calc R U
C20 C -0.3564(6) -0.6845(6) -0.2156(5) 0.076(3) Uani 1 1 d . .
H20A H -0.3382 -0.6512 -0.1867 0.113 Uiso 1 1 calc R U
H20B H -0.3187 -0.7204 -0.2257 0.113 Uiso 1 1 calc R U
H20C H -0.3989 -0.7113 -0.2021 0.113 Uiso 1 1 calc R U
C21 C -0.1565(5) -0.3342(4) -0.1079(4) 0.045(2) Uani 1 1 d . .
C22 C -0.1947(6) -0.3415(5) -0.0563(4) 0.058(3) Uani 1 1 d . .
C23 C -0.2407(6) -0.2841(7) -0.0396(4) 0.068(3) Uani 1 1 d . .
H23 H -0.2663 -0.2898 -0.0060 0.082 Uiso 1 1 calc R U
C24 C -0.2512(6) -0.2176(6) -0.0702(5) 0.068(3) Uani 1 1 d . .
C25 C -0.2100(6) -0.2105(6) -0.1183(5) 0.068(3) Uani 1 1 d . .
H25 H -0.2139 -0.1654 -0.1387 0.082 Uiso 1 1 calc R U
C26 C -0.1633(6) -0.2660(5) -0.1380(4) 0.063(3) Uani 1 1 d . .
C27 C -0.1855(8) -0.4123(6) -0.0213(4) 0.088(4) Uani 1 1 d . .
H27A H -0.2220 -0.4130 0.0079 0.132 Uiso 1 1 calc R U
H27B H -0.1372 -0.4126 -0.0048 0.132 Uiso 1 1 calc R U
H27C H -0.1913 -0.4565 -0.0447 0.132 Uiso 1 1 calc R U
C28 C -0.3051(7) -0.1565(7) -0.0529(6) 0.099(4) Uani 1 1 d . .
H28A H -0.3081 -0.1546 -0.0127 0.148 Uiso 1 1 calc R U
H28B H -0.3529 -0.1680 -0.0681 0.148 Uiso 1 1 calc R U
H28C H -0.2888 -0.1081 -0.0670 0.148 Uiso 1 1 calc R U
C29 C -0.1230(8) -0.2549(6) -0.1921(6) 0.111(5) Uani 1 1 d . .
H29A H -0.1503 -0.2783 -0.2221 0.167 Uiso 1 1 calc R U
H29B H -0.0751 -0.2778 -0.1895 0.167 Uiso 1 1 calc R U
H29C H -0.1179 -0.2013 -0.1994 0.167 Uiso 1 1 calc R U
C30 C -0.0065(6) -0.6817(7) -0.1090(6) 0.079(4) Uani 1 1 d . .
C31 C -0.0646(8) -0.6484(6) -0.0765(5) 0.081(4) Uani 1 1 d . .
C32 C -0.1318(6) -0.6835(7) -0.0967(6) 0.079(4) Uani 1 1 d . .
C33 C -0.1115(7) -0.7353(6) -0.1389(5) 0.073(3) Uani 1 1 d . .
C34 C -0.0361(7) -0.7332(5) -0.1471(5) 0.069(3) Uani 1 1 d . .
C35 C 0.0743(7) -0.6647(9) -0.1005(8) 0.137(7) Uani 1 1 d . .
H35A H 0.1001 -0.7110 -0.0917 0.205 Uiso 1 1 calc R U
H35B H 0.0800 -0.6291 -0.0701 0.205 Uiso 1 1 calc R U
H35C H 0.0944 -0.6430 -0.1343 0.205 Uiso 1 1 calc R U
C36 C -0.0536(12) -0.5881(9) -0.0296(6) 0.169(9) Uani 1 1 d . .
H36A H -0.0075 -0.5622 -0.0354 0.253 Uiso 1 1 calc R U
H36B H -0.0531 -0.6129 0.0063 0.253 Uiso 1 1 calc R U
H36C H -0.0932 -0.5518 -0.0308 0.253 Uiso 1 1 calc R U
C37 C -0.2083(8) -0.6744(10) -0.0740(8) 0.174(10) Uani 1 1 d . .
H37A H -0.2294 -0.7238 -0.0673 0.261 Uiso 1 1 calc R U
H37B H -0.2380 -0.6473 -0.1008 0.261 Uiso 1 1 calc R U
H37C H -0.2065 -0.6463 -0.0394 0.261 Uiso 1 1 calc R U
C38 C -0.1639(8) -0.7881(7) -0.1696(7) 0.126(6) Uani 1 1 d . .
H38A H -0.2125 -0.7663 -0.1695 0.188 Uiso 1 1 calc R U
H38B H -0.1650 -0.8367 -0.1510 0.188 Uiso 1 1 calc R U
H38C H -0.1475 -0.7946 -0.2076 0.188 Uiso 1 1 calc R U
C39 C 0.0084(8) -0.7817(6) -0.1872(7) 0.121(6) Uani 1 1 d . .
H39A H 0.0029 -0.8345 -0.1773 0.182 Uiso 1 1 calc R U
H39B H 0.0595 -0.7676 -0.1848 0.182 Uiso 1 1 calc R U
H39C H -0.0090 -0.7738 -0.2248 0.182 Uiso 1 1 calc R U
C40 C -0.4160(5) -0.1429(4) -0.4344(4) 0.045(2) Uani 1 1 d . .
C41 C -0.3387(5) -0.1405(5) -0.4416(4) 0.056(3) Uani 1 1 d . .
H41 H -0.3156 -0.1804 -0.4605 0.067 Uiso 1 1 calc R U
C42 C -0.2962(5) -0.0810(5) -0.4216(4) 0.055(3) Uani 1 1 d . .
H42 H -0.2455 -0.0802 -0.4272 0.066 Uiso 1 1 calc R U
C43 C -0.3321(4) -0.0217(5) -0.3926(4) 0.043(2) Uani 1 1 d . .
C44 C -0.4097(4) -0.0260(5) -0.3923(4) 0.042(2) Uani 1 1 d . .
C45 C -0.4385(4) 0.0324(4) -0.3598(3) 0.0359(19) Uani 1 1 d . .
C46 C -0.3783(5) 0.0766(5) -0.3379(4) 0.046(2) Uani 1 1 d . .
C47 C -0.4011(6) 0.1360(5) -0.3021(4) 0.061(3) Uani 1 1 d . .
H47 H -0.3666 0.1702 -0.2879 0.074 Uiso 1 1 calc R U
C48 C -0.4732(7) 0.1436(5) -0.2883(4) 0.068(3) Uani 1 1 d . .
H48 H -0.4870 0.1840 -0.2653 0.081 Uiso 1 1 calc R U
C49 C -0.5295(5) 0.0916(5) -0.3077(4) 0.050(2) Uani 1 1 d . .
C50 C -0.3111(5) 0.0445(5) -0.3605(4) 0.048(2) Uani 1 1 d . .
H50 H -0.2635 0.0630 -0.3554 0.057 Uiso 1 1 calc R U
C51 C -0.4611(5) -0.2138(5) -0.4501(4) 0.050(3) Uani 1 1 d . .
C52 C -0.5006(6) -0.2160(5) -0.5004(4) 0.059(3) Uani 1 1 d . .
C53 C -0.5435(6) -0.2810(7) -0.5097(5) 0.075(3) Uani 1 1 d . .
H53 H -0.5716 -0.2836 -0.5423 0.091 Uiso 1 1 calc R U
C54 C -0.5460(7) -0.3412(6) -0.4729(6) 0.077(3) Uani 1 1 d . .
C55 C -0.5041(6) -0.3371(5) -0.4266(6) 0.069(3) Uani 1 1 d . .
H55 H -0.5039 -0.3785 -0.4022 0.082 Uiso 1 1 calc R U
C56 C -0.4606(5) -0.2737(5) -0.4131(4) 0.058(3) Uani 1 1 d . .
C57 C -0.4983(8) -0.1515(7) -0.5416(5) 0.095(4) Uani 1 1 d . .
H57A H -0.5141 -0.1054 -0.5234 0.142 Uiso 1 1 calc R U
H57B H -0.5305 -0.1625 -0.5726 0.142 Uiso 1 1 calc R U
H57C H -0.4488 -0.1452 -0.5552 0.142 Uiso 1 1 calc R U
C58 C -0.5962(8) -0.4092(7) -0.4850(6) 0.113(5) Uani 1 1 d . .
H58A H -0.6397 -0.3920 -0.5042 0.169 Uiso 1 1 calc R U
H58B H -0.6100 -0.4331 -0.4502 0.169 Uiso 1 1 calc R U
H58C H -0.5706 -0.4453 -0.5081 0.169 Uiso 1 1 calc R U
C59 C -0.4187(7) -0.2732(6) -0.3588(5) 0.089(4) Uani 1 1 d . .
H59A H -0.4364 -0.2324 -0.3355 0.134 Uiso 1 1 calc R U
H59B H -0.3672 -0.2658 -0.3664 0.134 Uiso 1 1 calc R U
H59C H -0.4256 -0.3209 -0.3399 0.134 Uiso 1 1 calc R U
C60 C -0.6066(6) 0.0921(5) -0.2869(4) 0.053(2) Uani 1 1 d . .
C61 C -0.6594(7) 0.1408(6) -0.3113(5) 0.070(3) Uani 1 1 d . .
C62 C -0.7305(7) 0.1381(8) -0.2920(6) 0.085(4) Uani 1 1 d . .
H62 H -0.7650 0.1710 -0.3078 0.102 Uiso 1 1 calc R U
C63 C -0.7533(7) 0.0894(9) -0.2508(6) 0.086(4) Uani 1 1 d . .
C64 C -0.7027(8) 0.0434(7) -0.2278(5) 0.088(4) Uani 1 1 d . .
H64 H -0.7179 0.0099 -0.1998 0.106 Uiso 1 1 calc R U
C65 C -0.6268(7) 0.0431(5) -0.2438(5) 0.069(3) Uani 1 1 d . .
C66 C -0.6388(8) 0.1953(7) -0.3580(5) 0.100(4) Uani 1 1 d . .
H66A H -0.5950 0.2228 -0.3477 0.149 Uiso 1 1 calc R U
H66B H -0.6784 0.2306 -0.3641 0.149 Uiso 1 1 calc R U
H66C H -0.6298 0.1671 -0.3919 0.149 Uiso 1 1 calc R U
C67 C -0.8336(7) 0.0874(10) -0.2305(7) 0.136(6) Uani 1 1 d . .
H67A H -0.8510 0.1386 -0.2250 0.203 Uiso 1 1 calc R U
H67B H -0.8364 0.0600 -0.1956 0.203 Uiso 1 1 calc R U
H67C H -0.8637 0.0624 -0.2581 0.203 Uiso 1 1 calc R U
C68 C -0.5710(7) -0.0083(6) -0.2154(5) 0.088(4) Uani 1 1 d . .
H68A H -0.5346 0.0223 -0.1966 0.131 Uiso 1 1 calc R U
H68B H -0.5473 -0.0397 -0.2431 0.131 Uiso 1 1 calc R U
H68C H -0.5956 -0.0401 -0.1884 0.131 Uiso 1 1 calc R U
C69 C -0.3660(7) 0.2032(5) -0.4564(4) 0.063(3) Uani 1 1 d . .
C70 C -0.3053(7) 0.1609(6) -0.4800(5) 0.067(3) Uani 1 1 d . .
C71 C -0.3340(7) 0.1039(6) -0.5164(5) 0.068(3) Uani 1 1 d . .
C72 C -0.4107(6) 0.1123(6) -0.5165(5) 0.064(3) Uani 1 1 d . .
C73 C -0.4292(6) 0.1736(5) -0.4798(5) 0.061(3) Uani 1 1 d . .
C74 C -0.3593(8) 0.2697(6) -0.4179(5) 0.105(5) Uani 1 1 d . .
H74A H -0.4041 0.2754 -0.3968 0.157 Uiso 1 1 calc R U
H74B H -0.3505 0.3150 -0.4395 0.157 Uiso 1 1 calc R U
H74C H -0.3189 0.2615 -0.3925 0.157 Uiso 1 1 calc R U
C75 C -0.2233(6) 0.1791(7) -0.4685(6) 0.104(5) Uani 1 1 d . .
H75A H -0.2031 0.2067 -0.4997 0.157 Uiso 1 1 calc R U
H75B H -0.1964 0.1324 -0.4635 0.157 Uiso 1 1 calc R U
H75C H -0.2193 0.2095 -0.4351 0.157 Uiso 1 1 calc R U
C76 C -0.2894(8) 0.0482(7) -0.5500(5) 0.105(5) Uani 1 1 d . .
H76A H -0.2497 0.0290 -0.5274 0.158 Uiso 1 1 calc R U
H76B H -0.2697 0.0733 -0.5826 0.158 Uiso 1 1 calc R U
H76C H -0.3204 0.0067 -0.5617 0.158 Uiso 1 1 calc R U
C77 C -0.4622(8) 0.0652(8) -0.5542(5) 0.105(5) Uani 1 1 d . .
H77A H -0.5111 0.0655 -0.5387 0.157 Uiso 1 1 calc R U
H77B H -0.4445 0.0137 -0.5564 0.157 Uiso 1 1 calc R U
H77C H -0.4632 0.0871 -0.5912 0.157 Uiso 1 1 calc R U
C78 C -0.5075(7) 0.2030(7) -0.4708(5) 0.096(4) Uani 1 1 d . .
H78A H -0.5216 0.2345 -0.5020 0.144 Uiso 1 1 calc R U
H78B H -0.5093 0.2325 -0.4368 0.144 Uiso 1 1 calc R U
H78C H -0.5408 0.1607 -0.4678 0.144 Uiso 1 1 calc R U

loop_
_atom_site_aniso_label
_atom_site_aniso_U_11
_atom_site_aniso_U_22
_atom_site_aniso_U_33
_atom_site_aniso_U_23
_atom_site_aniso_U_13
_atom_site_aniso_U_12
Co1 0.0312(6) 0.0497(6) 0.0532(8) -0.0013(6) -0.0021(6) 0.0037(5)
Co2 0.0369(7) 0.0406(6) 0.0576(8) -0.0091(6) 0.0004(6) 0.0021(5)
Ru1 0.0463(4) 0.0440(4) 0.0770(6) 0.0239(4) 0.0023(5) 0.0047(3)
Ru2 0.0551(5) 0.0437(4) 0.0488(4) 0.0074(4) -0.0037(4) 0.0003(4)
Cl1 0.090(2) 0.0843(19) 0.092(2) 0.0200(17) -0.0201(18) 0.0301(17)
Cl2 0.0455(15) 0.0863(18) 0.0691(18) 0.0092(14) 0.0041(13) -0.0096(13)
Cl3 0.080(2) 0.0620(15) 0.088(2) 0.0094(15) 0.0072(17) -0.0129(14)
Cl4 0.0561(17) 0.0742(15) 0.0746(18) 0.0016(13) -0.0117(14) 0.0121(13)
N1 0.038(5) 0.043(4) 0.052(5) 0.004(4) 0.003(4) 0.000(3)
N2 0.039(4) 0.036(3) 0.044(4) 0.007(4) 0.000(4) -0.003(3)
N3 0.030(4) 0.039(3) 0.048(4) -0.007(3) 0.003(3) 0.004(3)
N4 0.059(5) 0.039(4) 0.039(4) -0.007(3) 0.002(4) 0.002(3)
C1 0.068(7) 0.055(5) 0.041(6) -0.001(4) 0.004(5) -0.002(5)
C2 0.078(8) 0.060(6) 0.066(7) -0.012(5) 0.011(6) 0.011(6)
C3 0.071(8) 0.052(6) 0.074(8) 0.006(5) 0.021(6) 0.020(6)
C4 0.058(7) 0.040(5) 0.062(7) 0.025(5) 0.022(5) 0.008(5)
C5 0.043(6) 0.038(5) 0.048(6) 0.012(4) 0.004(4) 0.004(4)
C6 0.044(5) 0.035(4) 0.057(6) 0.023(4) 0.003(5) 0.001(4)
C7 0.026(5) 0.043(5) 0.086(7) 0.036(5) 0.005(5) 0.001(4)
C8 0.027(5) 0.054(5) 0.103(9) 0.037(6) -0.003(6) -0.003(4)
C9 0.036(5) 0.056(6) 0.091(8) 0.022(5) -0.022(6) -0.015(5)
C10 0.041(5) 0.046(5) 0.056(6) 0.018(4) -0.008(5) -0.012(4)
C11 0.041(6) 0.048(5) 0.090(8) 0.026(5) 0.021(6) 0.017(5)
C12 0.054(6) 0.045(5) 0.050(6) -0.019(4) -0.006(5) -0.002(4)
C13 0.080(8) 0.062(6) 0.050(7) -0.007(5) -0.013(6) 0.004(6)
C14 0.101(10) 0.067(7) 0.067(8) -0.009(6) -0.024(8) 0.021(7)
C15 0.072(8) 0.061(6) 0.078(9) -0.027(6) -0.018(7) 0.010(6)
C16 0.052(7) 0.061(6) 0.074(8) -0.023(6) -0.006(6) -0.005(5)
C17 0.079(8) 0.044(5) 0.051(6) -0.013(5) -0.010(6) 0.005(5)
C18 0.115(11) 0.120(10) 0.070(9) 0.022(7) 0.003(8) 0.007(8)
C19 0.083(9) 0.112(10) 0.138(13) -0.035(9) -0.051(9) 0.018(8)
C20 0.075(8) 0.073(7) 0.078(8) -0.001(6) -0.013(6) -0.025(6)
C21 0.046(5) 0.038(5) 0.052(6) -0.002(4) -0.014(5) -0.013(4)
C22 0.063(7) 0.060(6) 0.050(6) 0.004(5) -0.017(5) -0.014(5)
C23 0.074(8) 0.089(8) 0.042(6) -0.025(6) 0.002(5) -0.029(7)
C24 0.063(7) 0.058(6) 0.083(8) -0.026(6) -0.002(6) -0.018(6)
C25 0.082(8) 0.052(6) 0.071(8) 0.013(5) 0.009(7) 0.001(6)
C26 0.073(7) 0.047(5) 0.070(7) 0.018(5) 0.006(6) 0.002(5)
C27 0.125(11) 0.089(8) 0.049(7) 0.032(6) 0.005(7) -0.004(7)
C28 0.105(10) 0.081(8) 0.109(11) -0.034(7) 0.015(9) 0.001(8)
C29 0.152(12) 0.074(7) 0.108(10) 0.055(7) 0.076(10) 0.043(8)
C30 0.045(7) 0.076(8) 0.116(11) 0.060(8) -0.005(7) 0.004(6)
C31 0.113(11) 0.055(6) 0.075(9) 0.037(6) -0.010(8) 0.016(7)
C32 0.044(7) 0.087(8) 0.106(10) 0.061(8) 0.013(7) 0.020(6)
C33 0.068(8) 0.048(6) 0.102(10) 0.034(6) 0.004(7) 0.009(6)
C34 0.067(7) 0.041(5) 0.099(9) 0.026(6) -0.003(7) 0.007(5)
C35 0.086(11) 0.153(13) 0.171(16) 0.103(13) -0.042(10) -0.014(9)
C36 0.34(3) 0.086(10) 0.084(12) 0.015(9) -0.074(15) 0.006(13)
C37 0.095(12) 0.212(18) 0.21(2) 0.165(16) 0.082(12) 0.073(11)
C38 0.145(13) 0.075(8) 0.156(15) 0.035(9) -0.045(12) -0.031(8)
C39 0.138(13) 0.080(8) 0.145(14) 0.033(9) 0.049(11) 0.046(8)
C40 0.049(6) 0.042(4) 0.044(5) -0.005(4) 0.004(5) 0.006(4)
C41 0.048(6) 0.054(5) 0.064(7) 0.005(5) 0.017(5) 0.015(5)
C42 0.038(5) 0.056(5) 0.070(8) 0.013(5) 0.000(5) 0.001(5)
C43 0.031(5) 0.047(5) 0.051(6) 0.010(4) -0.005(4) 0.004(4)
C44 0.036(5) 0.049(5) 0.040(5) -0.003(4) 0.001(4) 0.004(4)
C45 0.033(5) 0.039(4) 0.035(5) 0.001(4) -0.007(4) -0.002(4)
C46 0.057(6) 0.040(5) 0.042(5) 0.005(4) -0.013(5) -0.010(4)
C47 0.068(8) 0.057(6) 0.060(7) -0.008(5) -0.002(6) -0.016(5)
C48 0.092(9) 0.048(5) 0.063(7) -0.023(5) 0.002(7) -0.013(6)
C49 0.058(6) 0.041(5) 0.050(6) -0.004(4) 0.000(5) 0.005(5)
C50 0.038(5) 0.054(5) 0.052(6) 0.019(5) -0.010(4) -0.008(4)
C51 0.036(5) 0.045(5) 0.068(7) -0.021(5) 0.011(5) 0.016(4)
C52 0.058(6) 0.057(6) 0.061(7) -0.022(5) 0.005(5) 0.010(5)
C53 0.063(7) 0.099(9) 0.064(8) -0.039(7) -0.006(6) 0.011(7)
C54 0.088(9) 0.060(7) 0.083(9) -0.032(7) 0.023(7) -0.009(6)
C55 0.080(8) 0.042(5) 0.084(9) -0.010(6) 0.010(7) -0.006(5)
C56 0.057(6) 0.054(6) 0.061(7) -0.012(5) 0.000(5) 0.009(5)
C57 0.114(12) 0.108(10) 0.062(8) 0.004(7) -0.014(8) 0.001(8)
C58 0.119(12) 0.104(10) 0.116(12) -0.041(9) -0.009(9) -0.049(9)
C59 0.098(10) 0.071(7) 0.098(10) 0.006(7) -0.020(8) -0.014(7)
C60 0.062(7) 0.041(5) 0.056(6) -0.019(5) 0.009(5) 0.001(5)
C61 0.071(8) 0.075(7) 0.063(8) -0.024(6) 0.012(6) 0.003(6)
C62 0.076(9) 0.100(9) 0.079(9) -0.034(8) 0.000(8) 0.026(7)
C63 0.066(9) 0.110(10) 0.081(10) -0.037(8) 0.012(7) 0.011(8)
C64 0.110(11) 0.079(8) 0.075(9) -0.022(7) 0.043(8) -0.020(8)
C65 0.086(8) 0.046(5) 0.075(8) -0.015(5) 0.024(7) 0.000(6)
C66 0.125(12) 0.094(9) 0.080(10) 0.019(7) 0.001(8) 0.014(8)
C67 0.066(10) 0.201(17) 0.140(15) -0.057(13) 0.022(9) -0.017(10)
C68 0.106(10) 0.080(7) 0.077(9) 0.026(7) 0.018(7) 0.003(7)
C69 0.082(9) 0.041(5) 0.065(7) 0.017(5) -0.007(6) -0.001(5)
C70 0.068(8) 0.061(6) 0.071(8) 0.026(6) -0.001(6) -0.009(6)
C71 0.077(8) 0.075(7) 0.052(7) 0.020(6) 0.006(6) 0.009(6)
C72 0.066(8) 0.067(7) 0.057(7) 0.020(6) -0.008(6) -0.014(6)
C73 0.072(8) 0.049(5) 0.063(7) 0.029(5) 0.010(6) 0.023(6)
C74 0.189(15) 0.056(6) 0.070(9) 0.004(6) 0.004(9) 0.000(8)
C75 0.057(8) 0.120(10) 0.137(12) 0.068(9) -0.002(8) -0.009(7)
C76 0.150(14) 0.094(9) 0.071(9) -0.002(7) 0.030(9) 0.037(9)
C77 0.140(13) 0.125(11) 0.049(8) 0.004(7) -0.025(8) -0.016(9)
C78 0.094(10) 0.097(8) 0.097(10) 0.048(7) 0.019(8) 0.029(7)

loop_
_atom_type_symbol
_atom_type_description
_atom_type_scat_dispersion_real
_atom_type_scat_dispersion_imag
_atom_type_scat_source
C C 0.0033 0.0016 'International Tables Vol C Tables 4.2.6.8 and 6.1.1.4'
H H 0.0000 0.0000 'International Tables Vol C Tables 4.2.6.8 and 6.1.1.4'
N N 0.0061 0.0033 'International Tables Vol C Tables 4.2.6.8 and 6.1.1.4'
Cl Cl 0.1484 0.1585 'International Tables Vol C Tables 4.2.6.8 and 6.1.1.4'
Co Co 0.3494 0.9721 'International Tables Vol C Tables 4.2.6.8 and 6.1.1.4'
Ru Ru -1.2594 0.8363 'International Tables Vol C Tables 4.2.6.8 and 6.1.1.4'

loop_
_geom_angle_atom_site_label_1
_geom_angle_atom_site_label_2
_geom_angle_atom_site_label_3
_geom_angle
N2 Co1 N1 86.1(3)
N2 Co1 Cl1 115.08(19)
N1 Co1 Cl1 110.2(2)
N2 Co1 Cl2 105.6(2)
N1 Co1 Cl2 109.6(2)
Cl1 Co1 Cl2 123.84(13)
N4 Co2 N3 87.0(3)
N4 Co2 Cl3 116.1(2)
N3 Co2 Cl3 112.5(2)
N4 Co2 Cl4 102.9(2)
N3 Co2 Cl4 110.8(2)
Cl3 Co2 Cl4 121.89(12)
C30 Ru1 C34 37.7(4)
C30 Ru1 C11 112.7(4)
C34 Ru1 C11 111.2(4)
C30 Ru1 C33 62.6(4)
C34 Ru1 C33 37.4(4)
C11 Ru1 C33 137.6(4)
C30 Ru1 C31 38.8(5)
C34 Ru1 C31 64.6(5)
C11 Ru1 C31 140.9(5)
C33 Ru1 C31 63.9(5)
C30 Ru1 C32 64.3(4)
C34 Ru1 C32 63.9(4)
C11 Ru1 C32 175.0(4)
C33 Ru1 C32 37.8(4)
C31 Ru1 C32 39.1(5)
C30 Ru1 C7 114.9(4)
C34 Ru1 C7 137.7(4)
C11 Ru1 C7 37.8(3)
C33 Ru1 C7 174.6(4)
C31 Ru1 C7 117.6(4)
C32 Ru1 C7 146.6(5)
C30 Ru1 C4 139.8(5)
C34 Ru1 C4 114.2(4)
C11 Ru1 C4 38.5(4)
C33 Ru1 C4 115.7(4)
C31 Ru1 C4 178.7(5)
C32 Ru1 C4 141.4(5)
C7 Ru1 C4 62.7(4)
C30 Ru1 C6 143.0(4)
C34 Ru1 C6 173.4(4)
C11 Ru1 C6 62.2(3)
C33 Ru1 C6 147.6(4)
C31 Ru1 C6 120.3(4)
C32 Ru1 C6 122.7(4)
C7 Ru1 C6 37.0(3)
C4 Ru1 C6 60.8(3)
C30 Ru1 C5 174.7(4)
C34 Ru1 C5 142.9(4)
C11 Ru1 C5 62.0(3)
C33 Ru1 C5 121.2(4)
C31 Ru1 C5 145.1(4)
C32 Ru1 C5 121.0(3)
C7 Ru1 C5 60.9(3)
C4 Ru1 C5 36.2(3)
C6 Ru1 C5 35.4(3)
C69 Ru2 C70 39.3(4)
C69 Ru2 C73 37.3(4)
C70 Ru2 C73 63.2(4)
C69 Ru2 C50 120.0(4)
C70 Ru2 C50 108.3(4)
C73 Ru2 C50 153.9(4)
C69 Ru2 C71 65.3(4)
C70 Ru2 C71 38.4(4)
C73 Ru2 C71 63.8(4)
C50 Ru2 C71 126.3(4)
C69 Ru2 C72 64.1(4)
C70 Ru2 C72 63.2(4)
C73 Ru2 C72 38.4(4)
C50 Ru2 C72 162.6(4)
C71 Ru2 C72 37.6(4)
C69 Ru2 C46 110.5(4)
C70 Ru2 C46 126.8(4)
C73 Ru2 C46 124.9(4)
C50 Ru2 C46 38.3(3)
C71 Ru2 C46 161.4(4)
C72 Ru2 C46 159.1(4)
C69 Ru2 C43 153.9(4)
C70 Ru2 C43 122.3(4)
C73 Ru2 C43 167.7(4)
C50 Ru2 C43 38.1(3)
C71 Ru2 C43 112.8(4)
C72 Ru2 C43 131.6(4)
C46 Ru2 C43 62.3(3)
C69 Ru2 C45 130.1(4)
C70 Ru2 C45 162.9(4)
C73 Ru2 C45 117.5(4)
C50 Ru2 C45 63.0(3)
C71 Ru2 C45 158.8(4)
C72 Ru2 C45 129.3(3)
C46 Ru2 C45 37.2(3)
C43 Ru2 C45 60.9(3)
C69 Ru2 C44 164.8(4)
C70 Ru2 C44 155.9(4)
C73 Ru2 C44 134.9(4)
C50 Ru2 C44 62.4(3)
C71 Ru2 C44 126.9(4)
C72 Ru2 C44 118.7(3)
C46 Ru2 C44 61.1(3)
C43 Ru2 C44 36.4(3)
C45 Ru2 C44 35.6(3)
C1 N1 C5 116.3(8)
C1 N1 Co1 140.0(7)
C5 N1 Co1 103.3(5)
C10 N2 C6 117.3(7)
C10 N2 Co1 138.5(6)
C6 N2 Co1 104.0(5)
C40 N3 C44 115.1(7)
C40 N3 Co2 141.5(6)
C44 N3 Co2 103.1(5)
C49 N4 C45 116.8(7)
C49 N4 Co2 140.0(7)
C45 N4 Co2 103.2(5)
N1 C1 C2 119.3(10)
N1 C1 C12 117.2(8)
C2 C1 C12 123.5(9)
C3 C2 C1 123.8(10)
C2 C3 C4 118.4(10)
C3 C4 C5 114.8(9)
C3 C4 C11 139.0(9)
C5 C4 C11 106.2(9)
C3 C4 Ru1 122.2(6)
C5 C4 Ru1 73.4(5)
C11 C4 Ru1 67.4(6)
N1 C5 C6 122.6(8)
N1 C5 C4 126.7(9)
C6 C5 C4 110.1(9)
N1 C5 Ru1 131.2(6)
C6 C5 Ru1 72.0(5)
C4 C5 Ru1 70.4(5)
N2 C6 C5 124.0(8)
N2 C6 C7 126.7(8)
C5 C6 C7 108.6(8)
N2 C6 Ru1 131.4(6)
C5 C6 Ru1 72.6(5)
C7 C6 Ru1 69.5(4)
C8 C7 C11 139.2(9)
C8 C7 C6 113.7(9)
C11 C7 C6 107.1(8)
C8 C7 Ru1 122.7(7)
C11 C7 Ru1 68.5(5)
C6 C7 Ru1 73.5(4)
C9 C8 C7 120.1(8)
C8 C9 C10 121.8(9)
N2 C10 C9 119.8(8)
N2 C10 C21 116.5(7)
C9 C10 C21 123.7(8)
C7 C11 C4 107.9(8)
C7 C11 Ru1 73.7(5)
C4 C11 Ru1 74.1(5)
C13 C12 C17 119.5(10)
C13 C12 C1 119.9(9)
C17 C12 C1 120.5(9)
C12 C13 C14 120.3(11)
C12 C13 C18 121.0(10)
C14 C13 C18 118.7(10)
C13 C14 C15 122.3(11)
C16 C15 C14 116.4(11)
C16 C15 C19 121.1(13)
C14 C15 C19 122.5(12)
C15 C16 C17 123.6(11)
C16 C17 C12 117.9(9)
C16 C17 C20 121.3(10)
C12 C17 C20 120.8(10)
C26 C21 C22 118.6(9)
C26 C21 C10 118.5(9)
C22 C21 C10 122.7(8)
C23 C22 C21 119.0(9)
C23 C22 C27 121.0(10)
C21 C22 C27 120.0(10)
C22 C23 C24 123.4(10)
C25 C24 C23 116.0(10)
C25 C24 C28 121.1(11)
C23 C24 C28 122.9(11)
C24 C25 C26 123.8(10)
C25 C26 C21 119.0(10)
C25 C26 C29 120.3(9)
C21 C26 C29 120.7(9)
C34 C30 C31 109.5(10)
C34 C30 C35 126.3(14)
C31 C30 C35 124.2(15)
C34 C30 Ru1 71.2(6)
C31 C30 Ru1 71.3(6)
C35 C30 Ru1 125.7(7)
C30 C31 C32 105.5(11)
C30 C31 C36 124.8(15)
C32 C31 C36 129.7(15)
C30 C31 Ru1 69.8(7)
C32 C31 Ru1 70.6(7)
C36 C31 Ru1 124.5(8)
C33 C32 C31 106.9(10)
C33 C32 C37 124.8(15)
C31 C32 C37 128.0(16)
C33 C32 Ru1 71.0(6)
C31 C32 Ru1 70.4(6)
C37 C32 Ru1 128.6(7)
C34 C33 C32 110.1(11)
C34 C33 C38 124.7(13)
C32 C33 C38 125.1(12)
C34 C33 Ru1 70.6(5)
C32 C33 Ru1 71.2(6)
C38 C33 Ru1 126.5(8)
C33 C34 C30 107.9(11)
C33 C34 C39 127.0(13)
C30 C34 C39 124.9(12)
C33 C34 Ru1 72.0(6)
C30 C34 Ru1 71.0(6)
C39 C34 Ru1 125.8(8)
N3 C40 C41 122.2(8)
N3 C40 C51 116.2(7)
C41 C40 C51 121.5(7)
C42 C41 C40 122.2(8)
C41 C42 C43 118.0(8)
C42 C43 C44 115.1(8)
C42 C43 C50 137.1(8)
C44 C43 C50 107.7(8)
C42 C43 Ru2 125.5(7)
C44 C43 Ru2 72.8(5)
C50 C43 Ru2 68.2(4)
C45 C44 N3 122.4(7)
C45 C44 C43 109.8(7)
N3 C44 C43 126.7(7)
C45 C44 Ru2 72.1(5)
N3 C44 Ru2 132.8(6)
C43 C44 Ru2 70.8(5)
N4 C45 C44 123.7(7)
N4 C45 C46 127.0(8)
C44 C45 C46 108.3(7)
N4 C45 Ru2 132.3(6)
C44 C45 Ru2 72.3(5)
C46 C45 Ru2 70.1(5)
C47 C46 C45 113.2(9)
C47 C46 C50 139.6(9)
C45 C46 C50 107.2(7)
C47 C46 Ru2 123.8(6)
C45 C46 Ru2 72.7(5)
C50 C46 Ru2 68.5(5)
C48 C47 C46 120.2(9)
C47 C48 C49 122.9(9)
N4 C49 C48 119.4(9)
N4 C49 C60 116.7(8)
C48 C49 C60 123.8(8)
C43 C50 C46 106.8(7)
C43 C50 Ru2 73.7(5)
C46 C50 Ru2 73.2(5)
C56 C51 C52 122.2(9)
C56 C51 C40 117.4(9)
C52 C51 C40 120.3(9)
C51 C52 C53 116.3(10)
C51 C52 C57 121.8(9)
C53 C52 C57 121.9(11)
C54 C53 C52 123.1(11)
C55 C54 C53 117.6(10)
C55 C54 C58 122.4(12)
C53 C54 C58 120.0(13)
C54 C55 C56 123.5(11)
C51 C56 C55 117.2(10)
C51 C56 C59 123.5(9)
C55 C56 C59 119.3(10)
C65 C60 C61 120.1(10)
C65 C60 C49 119.4(9)
C61 C60 C49 120.5(9)
C62 C61 C60 118.7(11)
C62 C61 C66 120.1(12)
C60 C61 C66 121.2(11)
C63 C62 C61 123.2(12)
C64 C63 C62 117.7(12)
C64 C63 C67 120.4(15)
C62 C63 C67 121.9(14)
C63 C64 C65 123.5(12)
C60 C65 C64 116.8(11)
C60 C65 C68 121.5(10)
C64 C65 C68 121.8(11)
C73 C69 C70 106.5(9)
C73 C69 C74 127.9(11)
C70 C69 C74 125.4(11)
C73 C69 Ru2 72.0(5)
C70 C69 Ru2 70.8(5)
C74 C69 Ru2 125.9(7)
C71 C70 C69 108.6(10)
C71 C70 C75 127.3(12)
C69 C70 C75 124.0(11)
C71 C70 Ru2 71.6(6)
C69 C70 Ru2 70.0(6)
C75 C70 Ru2 126.3(7)
C72 C71 C70 107.0(10)
C72 C71 C76 127.0(12)
C70 C71 C76 125.9(12)
C72 C71 Ru2 71.4(6)
C70 C71 Ru2 70.0(6)
C76 C71 Ru2 125.9(8)
C71 C72 C73 108.1(10)
C71 C72 C77 123.4(12)
C73 C72 C77 128.4(11)
C71 C72 Ru2 71.1(6)
C73 C72 Ru2 70.1(6)
C77 C72 Ru2 127.9(7)
C69 C73 C72 109.7(9)
C69 C73 C78 126.2(11)
C72 C73 C78 124.1(11)
C69 C73 Ru2 70.7(5)
C72 C73 Ru2 71.5(5)
C78 C73 Ru2 126.4(7)

loop_
_geom_bond_atom_site_label_1
_geom_bond_atom_site_label_2
_geom_bond_distance
Co1 N2 2.092(7)
Co1 N1 2.130(7)
Co1 Cl1 2.204(3)
Co1 Cl2 2.214(3)
Co2 N4 2.103(7)
Co2 N3 2.112(6)
Co2 Cl3 2.208(3)
Co2 Cl4 2.224(3)
Ru1 C30 2.144(10)
Ru1 C34 2.146(9)
Ru1 C11 2.163(9)
Ru1 C33 2.164(10)
Ru1 C31 2.164(11)
Ru1 C32 2.166(11)
Ru1 C7 2.232(8)
Ru1 C4 2.253(10)
Ru1 C6 2.285(7)
Ru1 C5 2.292(9)
Ru2 C69 2.141(9)
Ru2 C70 2.151(10)
Ru2 C73 2.157(9)
Ru2 C50 2.169(8)
Ru2 C71 2.172(11)
Ru2 C72 2.176(11)
Ru2 C46 2.232(9)
Ru2 C43 2.243(8)
Ru2 C45 2.267(8)
Ru2 C44 2.269(8)
N1 C1 1.325(11)
N1 C5 1.361(10)
N2 C10 1.326(10)
N2 C6 1.354(11)
N3 C40 1.311(10)
N3 C44 1.395(10)
N4 C49 1.329(10)
N4 C45 1.382(10)
C1 C2 1.430(14)
C1 C12 1.496(14)
C2 C3 1.334(14)
C3 C4 1.399(15)
C4 C5 1.413(12)
C4 C11 1.460(14)
C5 C6 1.391(12)
C6 C7 1.434(11)
C7 C8 1.400(14)
C7 C11 1.426(14)
C8 C9 1.360(14)
C9 C10 1.438(12)
C10 C21 1.484(13)
C12 C13 1.366(13)
C12 C17 1.417(14)
C13 C14 1.370(15)
C13 C18 1.527(16)
C14 C15 1.395(16)
C15 C16 1.368(15)
C15 C19 1.496(15)
C16 C17 1.383(14)
C17 C20 1.490(14)
C21 C26 1.400(12)
C21 C22 1.416(13)
C22 C23 1.367(14)
C22 C27 1.504(13)
C23 C24 1.388(14)
C24 C25 1.372(14)
C24 C28 1.507(15)
C25 C26 1.374(14)
C26 C29 1.491(14)
C30 C34 1.388(16)
C30 C31 1.432(17)
C30 C35 1.509(16)
C31 C32 1.447(17)
C31 C36 1.549(19)
C32 C33 1.403(17)
C32 C37 1.495(15)
C33 C34 1.381(15)
C33 C38 1.514(17)
C34 C39 1.510(16)
C40 C41 1.412(11)
C40 C51 1.535(12)
C41 C42 1.381(12)
C42 C43 1.408(12)
C43 C44 1.409(11)
C43 C50 1.440(12)
C44 C45 1.385(11)
C45 C46 1.435(11)
C46 C47 1.410(13)
C46 C50 1.445(12)
C47 C48 1.353(14)
C48 C49 1.445(14)
C49 C60 1.483(13)
C51 C56 1.371(13)
C51 C52 1.394(13)
C52 C53 1.398(14)
C52 C57 1.496(15)
C53 C54 1.372(16)
C54 C55 1.339(16)
C54 C58 1.527(15)
C55 C56 1.400(13)
C56 C59 1.498(14)
C60 C65 1.387(14)
C60 C61 1.409(15)
C61 C62 1.369(16)
C61 C66 1.511(16)
C62 C63 1.363(18)
C63 C64 1.338(17)
C63 C67 1.536(17)
C64 C65 1.428(16)
C65 C68 1.516(15)
C69 C73 1.376(14)
C69 C70 1.442(15)
C69 C74 1.487(14)
C70 C71 1.421(15)
C70 C75 1.545(15)
C71 C72 1.399(15)
C71 C76 1.499(15)
C72 C73 1.426(15)
C72 C77 1.535(16)
C73 C78 1.524(15)
